data_4102235
loop_
_publ_author_name
'Sebastian Rendler'
'David W. C. MacMillan'

_publ_section_title
;
 Enantioselective Polyene Cyclization via Organo-SOMO Catalysis
;
_journal_name_full 'Journal of the American Chemical Society'
_journal_page_first 5027
_journal_page_last 5029
_journal_paper_doi 10.1021/ja100185p
_journal_volume 132
_journal_year 2010
_chemical_formula_sum 'C17 H19 N O'
_chemical_formula_weight 253.33
_chemical_name_systematic
; 
 ? 
;
_space_group_IT_number 4
_symmetry_cell_setting monoclinic
_symmetry_Int_Tables_number 4
_symmetry_space_group_name_Hall 'P 2yb'
_symmetry_space_group_name_H-M 'P 1 21 1'
_atom_sites_solution_hydrogens geom
_atom_sites_solution_primary direct
_audit_creation_method SHELXL-97
_cell_angle_alpha 90.00
_cell_angle_beta 91.630(3)
_cell_angle_gamma 90.00
_cell_formula_units_Z 8
_cell_length_a 7.7406(6)
_cell_length_b 25.5147(18)
_cell_length_c 14.5225(11)
_cell_measurement_temperature 143(1)
_cell_volume 2867.0(4)
_computing_data_collection 'CrystalClear (Rigaku, 1999)'
_computing_data_reduction 'CrystalClear (Rigaku, 1999)'
_computing_structure_refinement 'SHELXL-97 (Sheldrick, 1997)'
_computing_structure_solution 'SIR97 (Altomare, 1999)'
_diffrn_ambient_temperature 143(1)
_diffrn_measured_fraction_theta_full 0.925
_diffrn_measured_fraction_theta_max 0.925
_diffrn_measurement_device 'CCD Area Detector'
_diffrn_measurement_device_type 'Rigaku Mercury'
_diffrn_measurement_method 'phi and omega rotations'
_diffrn_radiation_monochromator graphite
_diffrn_radiation_source 'rotating anode'
_diffrn_radiation_type MoK\a
_diffrn_radiation_wavelength 0.71073
_diffrn_reflns_av_R_equivalents 0.0000
_diffrn_reflns_av_sigmaI/netI 0.0404
_diffrn_reflns_limit_h_max 9
_diffrn_reflns_limit_h_min -8
_diffrn_reflns_limit_k_max 30
_diffrn_reflns_limit_k_min -30
_diffrn_reflns_limit_l_max 17
_diffrn_reflns_limit_l_min -17
_diffrn_reflns_number 33406
_diffrn_reflns_theta_full 25.12
_diffrn_reflns_theta_max 25.12
_diffrn_reflns_theta_min 2.63
_exptl_absorpt_coefficient_mu 0.072
_exptl_absorpt_correction_T_max 1.0000
_exptl_absorpt_correction_T_min 0.9224
_exptl_absorpt_correction_type multi-scan
_exptl_crystal_density_diffrn 1.174
_exptl_crystal_density_method 'not measured'
_exptl_crystal_F_000 1088
_exptl_crystal_size_max 0.32
_exptl_crystal_size_mid 0.12
_exptl_crystal_size_min 0.10
_refine_diff_density_max 0.345
_refine_diff_density_min -0.341
_refine_diff_density_rms 0.077
_refine_ls_abs_structure_details 'Flack H D (1983), Acta Cryst. A39, 876-881'
_refine_ls_abs_structure_Flack 0.6(19)
_refine_ls_extinction_coef 0.0154(6)
_refine_ls_extinction_expression Fc^*^=kFc[1+0.001xFc^2^\l^3^/sin(2\q)]^-1/4^
_refine_ls_extinction_method SHELXL
_refine_ls_goodness_of_fit_ref 1.143
_refine_ls_hydrogen_treatment constr
_refine_ls_matrix_type full
_refine_ls_number_parameters 692
_refine_ls_number_reflns 33406
_refine_ls_number_restraints 1
_refine_ls_restrained_S_all 1.143
_refine_ls_R_factor_all 0.1200
_refine_ls_R_factor_gt 0.0838
_refine_ls_shift/su_max 0.001
_refine_ls_shift/su_mean 0.000
_refine_ls_structure_factor_coef Fsqd
_refine_ls_weighting_details 'calc w=1/[\s^2^(Fo^2^)+(0.0763P)^2^+3.5526P] where P=(Fo^2^+2Fc^2^)/3'
_refine_ls_weighting_scheme calc
_refine_ls_wR_factor_gt 0.1914
_refine_ls_wR_factor_ref 0.2158
_reflns_number_gt 24705
_reflns_number_total 33406
_reflns_threshold_expression >2sigma(I)
_cod_data_source_file ja100185p_si_003.cif
_cod_data_source_block shelxl
_cod_original_sg_symbol_H-M 'P 21 '
_cod_database_code 4102235

loop_
_symmetry_equiv_pos_as_xyz
'x, y, z'
'-x, y+1/2, -z'

loop_
_atom_site_label
_atom_site_type_symbol
_atom_site_fract_x
_atom_site_fract_y
_atom_site_fract_z
_atom_site_U_iso_or_equiv
_atom_site_adp_type
_atom_site_occupancy
_atom_site_symmetry_multiplicity
_atom_site_calc_flag
_atom_site_refinement_flags
C1 C -0.1178(6) 0.79483(18) 0.7846(4) 0.0632(14) Uani 1 1 d .
H1 H -0.0668 0.8297 0.7930 0.084 Uiso 1 1 calc R
C2 C -0.2852(6) 0.7915(2) 0.8375(4) 0.0752(16) Uani 1 1 d .
H2A H -0.3443 0.7591 0.8215 0.100 Uiso 1 1 calc R
H2B H -0.3601 0.8204 0.8190 0.100 Uiso 1 1 calc R
C3 C -0.2528(5) 0.7936(2) 0.9419(4) 0.0680(15) Uani 1 1 d .
H3A H -0.3611 0.7887 0.9728 0.090 Uiso 1 1 calc R
H3B H -0.2070 0.8277 0.9591 0.090 Uiso 1 1 calc R
C4 C -0.1244(5) 0.75076(18) 0.9726(4) 0.0568(13) Uani 1 1 d .
H4A H -0.1752 0.7167 0.9599 0.076 Uiso 1 1 calc R
H4B H -0.1032 0.7534 1.0386 0.076 Uiso 1 1 calc R
C5 C 0.0506(5) 0.75494(16) 0.9230(3) 0.0413(10) Uani 1 1 d .
C6 C 0.1687(5) 0.70881(16) 0.9496(3) 0.0422(11) Uani 1 1 d .
C7 C 0.1628(4) 0.68413(16) 1.0357(3) 0.0402(11) Uani 1 1 d .
H7 H 0.0818 0.6953 1.0775 0.053 Uiso 1 1 calc R
C8 C 0.2734(5) 0.64372(16) 1.0604(3) 0.0428(11) Uani 1 1 d .
C9 C 0.4017(5) 0.62746(18) 1.0009(4) 0.0538(13) Uani 1 1 d .
H9 H 0.4800 0.6014 1.0183 0.072 Uiso 1 1 calc R
C10 C 0.4092(5) 0.65106(18) 0.9157(3) 0.0519(12) Uani 1 1 d .
H10 H 0.4944 0.6406 0.8758 0.069 Uiso 1 1 calc R
C11 C 0.2921(5) 0.69041(17) 0.8872(3) 0.0465(12) Uani 1 1 d .
C12 C 0.2961(5) 0.70867(19) 0.7882(3) 0.0560(13) Uani 1 1 d .
H12A H 0.4142 0.7178 0.7744 0.074 Uiso 1 1 calc R
H12B H 0.2624 0.6796 0.7486 0.074 Uiso 1 1 calc R
C13 C 0.1821(6) 0.75466(19) 0.7648(3) 0.0642(14) Uani 1 1 d .
H13A H 0.1553 0.7547 0.6991 0.085 Uiso 1 1 calc R
H13B H 0.2432 0.7869 0.7798 0.085 Uiso 1 1 calc R
C14 C 0.0143(5) 0.75264(17) 0.8176(3) 0.0498(11) Uani 1 1 d .
H14 H -0.0387 0.7185 0.8045 0.066 Uiso 1 1 calc R
C15 C -0.1604(7) 0.7860(2) 0.6834(4) 0.0823(18) Uani 1 1 d .
H15 H -0.2071 0.7535 0.6673 0.109 Uiso 1 1 calc R
C16 C 0.1480(5) 0.80461(17) 0.9526(3) 0.0585(13) Uani 1 1 d .
H16A H 0.1598 0.8055 1.0186 0.088 Uiso 1 1 calc R
H16B H 0.0848 0.8349 0.9314 0.088 Uiso 1 1 calc R
H16C H 0.2605 0.8046 0.9265 0.088 Uiso 1 1 calc R
C17 C 0.2560(5) 0.61739(18) 1.1487(4) 0.0492(12) Uani 1 1 d .
N1 N 0.2399(4) 0.59524(16) 1.2165(3) 0.0600(11) Uani 1 1 d .
O1 O -0.1401(5) 0.81662(15) 0.6218(3) 0.0956(13) Uani 1 1 d .
C18 C 0.6550(4) 0.43702(17) 0.8205(3) 0.0454(11) Uani 1 1 d .
H18 H 0.6117 0.4034 0.7969 0.060 Uiso 1 1 calc R
C19 C 0.7256(5) 0.42929(18) 0.9191(3) 0.0536(12) Uani 1 1 d .
H19A H 0.8063 0.4002 0.9204 0.071 Uiso 1 1 calc R
H19B H 0.7879 0.4605 0.9387 0.071 Uiso 1 1 calc R
C20 C 0.5822(5) 0.41838(18) 0.9860(3) 0.0537(12) Uani 1 1 d .
H20A H 0.5334 0.3841 0.9728 0.071 Uiso 1 1 calc R
H20B H 0.6312 0.4176 1.0482 0.071 Uiso 1 1 calc R
C21 C 0.4388(4) 0.45906(16) 0.9808(3) 0.0440(11) Uani 1 1 d .
H21A H 0.4846 0.4927 1.0009 0.058 Uiso 1 1 calc R
H21B H 0.3485 0.4491 1.0223 0.058 Uiso 1 1 calc R
C22 C 0.3605(4) 0.46453(14) 0.8822(3) 0.0354(10) Uani 1 1 d .
C23 C 0.2263(4) 0.50886(15) 0.8751(3) 0.0350(10) Uani 1 1 d .
C24 C 0.1185(4) 0.51863(15) 0.9491(3) 0.0404(10) Uani 1 1 d .
H24 H 0.1312 0.4988 1.0026 0.054 Uiso 1 1 calc R
C25 C -0.0073(4) 0.55766(15) 0.9438(3) 0.0371(10) Uani 1 1 d .
C26 C -0.0299(4) 0.58806(17) 0.8647(3) 0.0450(11) Uani 1 1 d .
H26 H -0.1146 0.6139 0.8609 0.060 Uiso 1 1 calc R
C27 C 0.0775(5) 0.57867(16) 0.7915(3) 0.0448(11) Uani 1 1 d .
H27 H 0.0645 0.5987 0.7382 0.060 Uiso 1 1 calc R
C28 C 0.2046(4) 0.53989(15) 0.7961(3) 0.0380(10) Uani 1 1 d .
C29 C 0.3216(5) 0.53448(17) 0.7141(3) 0.0493(11) Uani 1 1 d .
H29A H 0.2500 0.5331 0.6583 0.066 Uiso 1 1 calc R
H29B H 0.3932 0.5656 0.7107 0.066 Uiso 1 1 calc R
C30 C 0.4386(5) 0.48665(17) 0.7168(3) 0.0473(11) Uani 1 1 d .
H30A H 0.5347 0.4920 0.6765 0.063 Uiso 1 1 calc R
H30B H 0.3745 0.4561 0.6953 0.063 Uiso 1 1 calc R
C31 C 0.5069(4) 0.47736(16) 0.8158(3) 0.0393(10) Uani 1 1 d .
H31 H 0.5569 0.5107 0.8368 0.052 Uiso 1 1 calc R
C32 C 0.8001(5) 0.45493(19) 0.7620(3) 0.0517(12) Uani 1 1 d .
H32 H 0.8497 0.4871 0.7774 0.069 Uiso 1 1 calc R
C33 C 0.2639(5) 0.41347(16) 0.8564(3) 0.0498(12) Uani 1 1 d .
H33A H 0.1765 0.4068 0.9005 0.075 Uiso 1 1 calc R
H33B H 0.3443 0.3848 0.8564 0.075 Uiso 1 1 calc R
H33C H 0.2108 0.4170 0.7961 0.075 Uiso 1 1 calc R
C34 C -0.1149(5) 0.56715(17) 1.0229(3) 0.0475(11) Uani 1 1 d .
N2 N -0.2042(4) 0.57517(16) 1.0825(3) 0.0644(11) Uani 1 1 d .
O2 O 0.8596(4) 0.43253(13) 0.6975(2) 0.0716(10) Uani 1 1 d .
C35 C 1.0678(5) 0.44747(17) 0.2940(3) 0.0498(12) Uani 1 1 d .
H35 H 1.0224 0.4119 0.3016 0.066 Uiso 1 1 calc R
C36 C 1.2380(5) 0.4536(2) 0.3507(4) 0.0660(15) Uani 1 1 d .
H36A H 1.2905 0.4870 0.3362 0.088 Uiso 1 1 calc R
H36B H 1.3175 0.4261 0.3339 0.088 Uiso 1 1 calc R
C37 C 1.2075(5) 0.4509(2) 0.4553(4) 0.0642(14) Uani 1 1 d .
H37A H 1.1686 0.4160 0.4713 0.085 Uiso 1 1 calc R
H37B H 1.3153 0.4576 0.4889 0.085 Uiso 1 1 calc R
C38 C 1.0724(5) 0.49112(17) 0.4829(3) 0.0499(12) Uani 1 1 d .
H38A H 1.1178 0.5260 0.4725 0.066 Uiso 1 1 calc R
H38B H 1.0530 0.4876 0.5483 0.066 Uiso 1 1 calc R
C39 C 0.8989(5) 0.48572(16) 0.4304(3) 0.0424(11) Uani 1 1 d .
C40 C 0.7745(5) 0.52954(16) 0.4526(3) 0.0408(10) Uani 1 1 d .
C41 C 0.7779(5) 0.55373(16) 0.5402(3) 0.0432(11) Uani 1 1 d .
H41 H 0.8611 0.5433 0.5839 0.057 Uiso 1 1 calc R
C42 C 0.6617(5) 0.59230(16) 0.5628(3) 0.0417(11) Uani 1 1 d .
C43 C 0.5305(5) 0.60797(18) 0.5001(4) 0.0533(13) Uani 1 1 d .
H43 H 0.4492 0.6331 0.5156 0.071 Uiso 1 1 calc R
C44 C 0.5271(5) 0.58424(18) 0.4131(3) 0.0547(13) Uani 1 1 d .
H44 H 0.4410 0.5937 0.3704 0.073 Uiso 1 1 calc R
C45 C 0.6476(5) 0.54722(17) 0.3887(3) 0.0441(11) Uani 1 1 d .
C46 C 0.6441(5) 0.52952(19) 0.2892(3) 0.0536(12) Uani 1 1 d .
H46A H 0.5264 0.5200 0.2716 0.071 Uiso 1 1 calc R
H46B H 0.6765 0.5590 0.2511 0.071 Uiso 1 1 calc R
C47 C 0.7608(5) 0.48382(18) 0.2679(3) 0.0543(12) Uani 1 1 d .
H47A H 0.7849 0.4836 0.2028 0.072 Uiso 1 1 calc R
H47B H 0.7032 0.4512 0.2826 0.072 Uiso 1 1 calc R
C48 C 0.9318(5) 0.48817(17) 0.3249(3) 0.0472(11) Uani 1 1 d .
H48 H 0.9797 0.5229 0.3125 0.063 Uiso 1 1 calc R
C49 C 1.1091(6) 0.45660(19) 0.1948(4) 0.0627(14) Uani 1 1 d .
H49 H 1.1546 0.4891 0.1796 0.083 Uiso 1 1 calc R
C50 C 0.8108(5) 0.43385(16) 0.4561(3) 0.0534(12) Uani 1 1 d .
H50A H 0.8140 0.4299 0.5219 0.080 Uiso 1 1 calc R
H50B H 0.8706 0.4051 0.4286 0.080 Uiso 1 1 calc R
H50C H 0.6928 0.4342 0.4338 0.080 Uiso 1 1 calc R
C51 C 0.6778(5) 0.61997(17) 0.6511(4) 0.0451(11) Uani 1 1 d .
N3 N 0.6912(4) 0.64265(16) 0.7185(3) 0.0596(11) Uani 1 1 d .
O3 O 1.0882(4) 0.42526(13) 0.1334(3) 0.0737(10) Uani 1 1 d .
C52 C 0.2656(5) 0.80128(17) 0.3154(3) 0.0476(12) Uani 1 1 d .
H52 H 0.3050 0.8363 0.2981 0.063 Uiso 1 1 calc R
C53 C 0.1946(5) 0.80192(17) 0.4135(3) 0.0536(12) Uani 1 1 d .
H53A H 0.1102 0.8298 0.4179 0.071 Uiso 1 1 calc R
H53B H 0.1362 0.7690 0.4248 0.071 Uiso 1 1 calc R
C54 C 0.3365(5) 0.80998(19) 0.4867(3) 0.0604(13) Uani 1 1 d .
H54A H 0.2877 0.8072 0.5473 0.080 Uiso 1 1 calc R
H54B H 0.3845 0.8449 0.4807 0.080 Uiso 1 1 calc R
C55 C 0.4831(5) 0.76880(17) 0.4777(3) 0.0515(12) Uani 1 1 d .
H55A H 0.4373 0.7341 0.4892 0.069 Uiso 1 1 calc R
H55B H 0.5733 0.7758 0.5238 0.069 Uiso 1 1 calc R
C56 C 0.5615(5) 0.77015(15) 0.3804(3) 0.0427(11) Uani 1 1 d .
C57 C 0.6970(5) 0.72745(15) 0.3713(3) 0.0393(10) Uani 1 1 d .
C58 C 0.8082(5) 0.71495(16) 0.4463(3) 0.0430(11) Uani 1 1 d .
H58 H 0.7973 0.7329 0.5015 0.057 Uiso 1 1 calc R
C59 C 0.9341(5) 0.67637(16) 0.4399(3) 0.0429(11) Uani 1 1 d .
C60 C 0.9555(5) 0.64948(16) 0.3572(3) 0.0453(11) Uani 1 1 d .
H60 H 1.0388 0.6234 0.3525 0.060 Uiso 1 1 calc R
C61 C 0.8495(5) 0.66264(16) 0.2822(3) 0.0504(12) Uani 1 1 d .
H61 H 0.8646 0.6454 0.2266 0.067 Uiso 1 1 calc R
C62 C 0.7202(5) 0.70090(16) 0.2872(3) 0.0409(11) Uani 1 1 d .
C63 C 0.6070(5) 0.71131(18) 0.2031(3) 0.0564(13) Uani 1 1 d .
H63A H 0.5377 0.6803 0.1902 0.075 Uiso 1 1 calc R
H63B H 0.6804 0.7168 0.1509 0.075 Uiso 1 1 calc R
C64 C 0.4875(5) 0.75784(19) 0.2109(3) 0.0549(12) Uani 1 1 d .
H64A H 0.3931 0.7546 0.1659 0.073 Uiso 1 1 calc R
H64B H 0.5502 0.7897 0.1977 0.073 Uiso 1 1 calc R
C65 C 0.4141(5) 0.76131(16) 0.3082(3) 0.0448(11) Uani 1 1 d .
H65 H 0.3646 0.7269 0.3213 0.060 Uiso 1 1 calc R
C66 C 0.1179(6) 0.7827(3) 0.2484(4) 0.090(2) Uani 1 1 d .
H66 H 0.0801 0.7482 0.2522 0.120 Uiso 1 1 calc R
C67 C 0.6548(5) 0.82288(16) 0.3683(3) 0.0560(13) Uani 1 1 d .
H67A H 0.7429 0.8267 0.4157 0.084 Uiso 1 1 calc R
H67B H 0.5731 0.8510 0.3726 0.084 Uiso 1 1 calc R
H67C H 0.7067 0.8238 0.3091 0.084 Uiso 1 1 calc R
C68 C 1.0462(5) 0.66420(17) 0.5194(4) 0.0462(11) Uani 1 1 d .
N4 N 1.1335(4) 0.65455(16) 0.5814(3) 0.0626(11) Uani 1 1 d .
O4 O 0.0540(5) 0.80957(19) 0.1948(3) 0.1080(15) Uani 1 1 d .

loop_
_atom_site_aniso_label
_atom_site_aniso_U_11
_atom_site_aniso_U_22
_atom_site_aniso_U_33
_atom_site_aniso_U_23
_atom_site_aniso_U_13
_atom_site_aniso_U_12
C1 0.097(4) 0.036(3) 0.055(4) 0.000(3) -0.028(3) -0.009(3)
C2 0.080(4) 0.066(4) 0.077(5) -0.004(3) -0.031(3) 0.000(3)
C3 0.058(3) 0.061(3) 0.085(5) 0.003(3) -0.006(3) 0.016(2)
C4 0.054(3) 0.051(3) 0.064(4) 0.000(3) -0.006(2) 0.008(2)
C5 0.053(2) 0.035(3) 0.035(3) -0.006(2) -0.0077(19) -0.005(2)
C6 0.043(2) 0.049(3) 0.034(3) -0.004(2) -0.0050(19) -0.010(2)
C7 0.042(2) 0.043(3) 0.035(3) -0.012(2) -0.0020(19) -0.004(2)
C8 0.047(2) 0.041(3) 0.039(3) -0.007(2) -0.008(2) 0.004(2)
C9 0.041(2) 0.059(3) 0.061(4) -0.018(3) -0.008(2) 0.009(2)
C10 0.057(3) 0.060(3) 0.039(3) -0.011(3) 0.005(2) -0.001(2)
C11 0.049(3) 0.045(3) 0.045(3) -0.010(2) -0.002(2) -0.009(2)
C12 0.069(3) 0.064(4) 0.035(3) -0.003(3) 0.004(2) -0.011(2)
C13 0.096(4) 0.054(3) 0.043(3) -0.003(3) 0.004(3) -0.021(3)
C14 0.069(3) 0.031(2) 0.048(3) -0.001(2) -0.012(2) -0.011(2)
C15 0.136(5) 0.050(3) 0.059(5) -0.009(3) -0.041(4) 0.010(3)
C16 0.081(3) 0.046(3) 0.048(3) -0.008(3) -0.009(2) -0.004(2)
C17 0.049(3) 0.050(3) 0.048(4) -0.010(3) -0.008(2) 0.008(2)
N1 0.066(2) 0.067(3) 0.047(3) 0.008(2) -0.004(2) 0.009(2)
O1 0.169(4) 0.064(3) 0.052(3) 0.005(2) -0.030(2) -0.002(2)
C18 0.040(2) 0.053(3) 0.043(3) -0.009(2) 0.009(2) -0.001(2)
C19 0.045(2) 0.049(3) 0.066(4) 0.005(3) -0.003(2) 0.004(2)
C20 0.054(3) 0.067(3) 0.041(3) 0.009(3) 0.007(2) 0.010(2)
C21 0.046(2) 0.047(3) 0.040(3) 0.009(2) 0.0083(19) 0.007(2)
C22 0.042(2) 0.033(2) 0.032(3) 0.000(2) 0.0051(18) 0.0012(19)
C23 0.040(2) 0.034(2) 0.031(3) -0.001(2) -0.0006(18) 0.0013(18)
C24 0.045(2) 0.044(3) 0.033(3) 0.002(2) -0.0011(19) -0.002(2)
C25 0.039(2) 0.040(3) 0.032(3) -0.009(2) 0.0010(18) 0.0005(19)
C26 0.039(2) 0.045(3) 0.051(3) -0.003(2) -0.002(2) -0.0022(19)
C27 0.050(2) 0.040(3) 0.044(3) 0.007(2) -0.004(2) -0.008(2)
C28 0.044(2) 0.036(3) 0.034(3) -0.001(2) -0.0020(19) -0.0052(19)
C29 0.056(3) 0.054(3) 0.038(3) 0.002(2) 0.001(2) -0.005(2)
C30 0.056(2) 0.052(3) 0.034(3) -0.003(2) 0.007(2) -0.004(2)
C31 0.045(2) 0.037(3) 0.036(3) -0.004(2) 0.0035(18) -0.0064(19)
C32 0.058(3) 0.058(3) 0.039(3) 0.003(3) 0.002(2) 0.000(2)
C33 0.052(2) 0.044(3) 0.053(3) -0.003(2) 0.005(2) -0.005(2)
C34 0.051(3) 0.049(3) 0.042(3) -0.004(2) -0.010(2) 0.009(2)
N2 0.064(2) 0.082(3) 0.047(3) -0.007(2) 0.006(2) 0.018(2)
O2 0.085(2) 0.075(2) 0.056(3) -0.001(2) 0.0221(19) 0.0005(18)
C35 0.074(3) 0.041(3) 0.035(3) 0.000(2) 0.014(2) -0.002(2)
C36 0.062(3) 0.061(3) 0.077(4) -0.006(3) 0.018(3) 0.007(2)
C37 0.064(3) 0.066(4) 0.063(4) -0.003(3) -0.001(2) 0.009(2)
C38 0.054(3) 0.047(3) 0.048(3) -0.009(2) 0.002(2) 0.001(2)
C39 0.050(2) 0.038(3) 0.039(3) -0.002(2) 0.007(2) -0.001(2)
C40 0.042(2) 0.041(3) 0.040(3) 0.010(2) 0.006(2) -0.0048(19)
C41 0.051(2) 0.048(3) 0.031(3) 0.012(2) 0.0009(19) -0.001(2)
C42 0.045(2) 0.043(3) 0.037(3) 0.004(2) 0.007(2) 0.003(2)
C43 0.047(3) 0.057(3) 0.055(4) 0.007(3) 0.001(2) 0.003(2)
C44 0.051(3) 0.066(3) 0.047(4) 0.009(3) -0.004(2) -0.003(2)
C45 0.041(2) 0.049(3) 0.043(3) -0.002(2) 0.004(2) -0.007(2)
C46 0.055(3) 0.062(3) 0.044(3) 0.001(3) -0.005(2) -0.011(2)
C47 0.074(3) 0.052(3) 0.037(3) -0.004(2) 0.003(2) -0.014(2)
C48 0.065(3) 0.037(3) 0.041(3) -0.001(2) 0.010(2) -0.004(2)
C49 0.093(4) 0.041(3) 0.055(4) -0.001(3) 0.028(3) -0.004(3)
C50 0.081(3) 0.045(3) 0.034(3) 0.005(2) 0.001(2) -0.007(2)
C51 0.042(2) 0.049(3) 0.045(3) 0.004(3) 0.004(2) 0.008(2)
N3 0.065(2) 0.067(3) 0.048(3) -0.009(2) 0.007(2) 0.008(2)
O3 0.122(3) 0.051(2) 0.050(3) -0.011(2) 0.025(2) -0.0060(19)
C52 0.044(2) 0.042(3) 0.056(3) 0.009(2) -0.006(2) -0.003(2)
C53 0.059(3) 0.042(3) 0.060(4) 0.006(2) 0.001(2) 0.001(2)
C54 0.069(3) 0.061(3) 0.052(4) -0.008(3) 0.005(2) 0.019(2)
C55 0.071(3) 0.050(3) 0.033(3) -0.003(2) -0.003(2) 0.017(2)
C56 0.054(2) 0.039(3) 0.035(3) -0.001(2) -0.0029(19) 0.000(2)
C57 0.045(2) 0.036(2) 0.037(3) 0.003(2) 0.0035(19) -0.0054(19)
C58 0.050(2) 0.039(3) 0.041(3) -0.004(2) 0.004(2) 0.000(2)
C59 0.046(2) 0.039(3) 0.043(3) -0.001(2) 0.005(2) -0.002(2)
C60 0.050(2) 0.040(3) 0.046(3) 0.000(2) -0.001(2) -0.0028(19)
C61 0.059(3) 0.048(3) 0.045(3) -0.005(2) 0.013(2) -0.007(2)
C62 0.047(2) 0.039(3) 0.036(3) 0.002(2) 0.0035(19) -0.012(2)
C63 0.053(3) 0.072(3) 0.044(3) -0.009(3) 0.001(2) -0.006(2)
C64 0.061(3) 0.074(3) 0.029(3) 0.003(3) -0.006(2) -0.003(2)
C65 0.052(2) 0.041(3) 0.041(3) 0.002(2) 0.0006(19) -0.007(2)
C66 0.047(3) 0.120(5) 0.102(6) 0.056(4) 0.007(3) 0.033(3)
C67 0.053(3) 0.045(3) 0.069(4) 0.003(3) -0.015(2) 0.001(2)
C68 0.041(3) 0.048(3) 0.051(4) 0.001(2) 0.008(2) 0.008(2)
N4 0.063(2) 0.071(3) 0.053(3) 0.007(2) -0.006(2) 0.018(2)
O4 0.089(3) 0.144(4) 0.091(4) 0.003(3) -0.009(2) 0.011(3)

loop_
_atom_type_symbol
_atom_type_description
_atom_type_scat_dispersion_real
_atom_type_scat_dispersion_imag
_atom_type_scat_source
C C 0.0033 0.0016 'International Tables Vol C Tables 4.2.6.8 and 6.1.1.4'
H H 0.0000 0.0000 'International Tables Vol C Tables 4.2.6.8 and 6.1.1.4'
N N 0.0061 0.0033 'International Tables Vol C Tables 4.2.6.8 and 6.1.1.4'
O O 0.0106 0.0060 'International Tables Vol C Tables 4.2.6.8 and 6.1.1.4'

loop_
_geom_angle_atom_site_label_1
_geom_angle_atom_site_label_2
_geom_angle_atom_site_label_3
_geom_angle
C15 C1 C2 108.4(4)
C15 C1 C14 108.7(4)
C2 C1 C14 111.6(4)
C1 C2 C3 112.2(4)
C2 C3 C4 110.5(4)
C3 C4 C5 112.5(4)
C16 C5 C6 106.2(3)
C16 C5 C14 112.6(4)
C6 C5 C14 108.1(3)
C16 C5 C4 110.8(4)
C6 C5 C4 110.6(3)
C14 C5 C4 108.6(3)
C7 C6 C11 117.5(4)
C7 C6 C5 122.4(4)
C11 C6 C5 120.1(4)
C8 C7 C6 122.1(4)
C7 C8 C9 120.4(4)
C7 C8 C17 120.0(4)
C9 C8 C17 119.5(4)
C10 C9 C8 118.3(4)
C9 C10 C11 122.2(4)
C10 C11 C6 119.3(4)
C10 C11 C12 118.0(4)
C6 C11 C12 122.6(4)
C13 C12 C11 115.4(4)
C12 C13 C14 111.2(4)
C13 C14 C5 111.2(3)
C13 C14 C1 112.6(4)
C5 C14 C1 112.2(4)
O1 C15 C1 126.6(5)
N1 C17 C8 177.7(5)
C32 C18 C19 108.4(3)
C32 C18 C31 109.9(4)
C19 C18 C31 111.9(3)
C20 C19 C18 111.9(3)
C21 C20 C19 112.9(4)
C20 C21 C22 112.0(3)
C23 C22 C33 106.4(3)
C23 C22 C31 108.0(3)
C33 C22 C31 112.8(3)
C23 C22 C21 112.0(3)
C33 C22 C21 108.9(3)
C31 C22 C21 108.8(3)
C28 C23 C24 117.9(3)
C28 C23 C22 122.4(3)
C24 C23 C22 119.7(4)
C25 C24 C23 121.0(4)
C24 C25 C26 121.0(4)
C24 C25 C34 119.3(4)
C26 C25 C34 119.7(4)
C27 C26 C25 118.1(4)
C26 C27 C28 121.5(4)
C27 C28 C23 120.5(4)
C27 C28 C29 117.4(4)
C23 C28 C29 122.0(3)
C30 C29 C28 114.8(4)
C29 C30 C31 109.7(3)
C30 C31 C18 112.4(3)
C30 C31 C22 112.2(3)
C18 C31 C22 112.9(3)
O2 C32 C18 127.4(4)
N2 C34 C25 177.4(5)
C49 C35 C36 107.1(4)
C49 C35 C48 109.7(4)
C36 C35 C48 110.7(4)
C35 C36 C37 111.6(4)
C38 C37 C36 110.6(4)
C37 C38 C39 114.0(4)
C40 C39 C38 112.4(3)
C40 C39 C50 107.1(3)
C38 C39 C50 110.2(3)
C40 C39 C48 107.5(3)
C38 C39 C48 108.6(3)
C50 C39 C48 111.0(4)
C45 C40 C41 116.7(4)
C45 C40 C39 122.2(4)
C41 C40 C39 121.2(4)
C42 C41 C40 122.0(4)
C41 C42 C43 120.9(4)
C41 C42 C51 120.8(4)
C43 C42 C51 118.2(4)
C44 C43 C42 117.2(4)
C45 C44 C43 122.1(4)
C44 C45 C40 121.0(4)
C44 C45 C46 117.1(4)
C40 C45 C46 121.8(4)
C47 C46 C45 115.5(4)
C46 C47 C48 110.1(4)
C47 C48 C35 112.0(4)
C47 C48 C39 111.1(3)
C35 C48 C39 112.8(3)
O3 C49 C35 125.4(5)
N3 C51 C42 178.2(5)
C53 C52 C65 110.8(3)
C53 C52 C66 107.8(3)
C65 C52 C66 107.0(4)
C54 C53 C52 112.2(3)
C53 C54 C55 111.4(4)
C54 C55 C56 111.5(3)
C57 C56 C67 106.8(3)
C57 C56 C65 109.5(3)
C67 C56 C65 113.0(3)
C57 C56 C55 110.6(3)
C67 C56 C55 108.6(4)
C65 C56 C55 108.3(3)
C58 C57 C62 118.1(4)
C58 C57 C56 120.2(4)
C62 C57 C56 121.6(4)
C59 C58 C57 121.6(4)
C58 C59 C60 120.4(4)
C58 C59 C68 120.0(4)
C60 C59 C68 119.6(4)
C61 C60 C59 118.3(4)
C60 C61 C62 122.4(4)
C61 C62 C57 119.2(4)
C61 C62 C63 118.7(4)
C57 C62 C63 122.1(4)
C62 C63 C64 114.9(4)
C63 C64 C65 110.9(4)
C64 C65 C52 113.3(4)
C64 C65 C56 110.3(3)
C52 C65 C56 113.3(4)
O4 C66 C52 122.7(6)
N4 C68 C59 179.8(5)

loop_
_geom_bond_atom_site_label_1
_geom_bond_atom_site_label_2
_geom_bond_distance
C1 C15 1.514(7)
C1 C2 1.527(7)
C1 C14 1.551(6)
C2 C3 1.530(7)
C3 C4 1.535(6)
C4 C5 1.556(6)
C5 C16 1.530(5)
C5 C6 1.533(6)
C5 C14 1.549(6)
C6 C7 1.401(6)
C6 C11 1.415(6)
C7 C8 1.382(5)
C8 C9 1.398(6)
C8 C17 1.457(7)
C9 C10 1.378(6)
C10 C11 1.407(6)
C11 C12 1.512(6)
C12 C13 1.502(6)
C13 C14 1.529(6)
C15 O1 1.202(6)
C17 N1 1.146(6)
C18 C32 1.499(5)
C18 C19 1.531(6)
C18 C31 1.541(5)
C19 C20 1.521(5)
C20 C21 1.520(5)
C21 C22 1.546(5)
C22 C23 1.537(5)
C22 C33 1.543(5)
C22 C31 1.543(5)
C23 C28 1.400(5)
C23 C24 1.402(5)
C24 C25 1.394(5)
C25 C26 1.394(6)
C25 C34 1.458(6)
C26 C27 1.389(5)
C27 C28 1.396(5)
C28 C29 1.523(5)
C29 C30 1.519(6)
C30 C31 1.536(5)
C32 O2 1.200(5)
C34 N2 1.141(5)
C35 C49 1.503(6)
C35 C36 1.541(6)
C35 C48 1.554(6)
C36 C37 1.544(6)
C37 C38 1.528(6)
C38 C39 1.531(5)
C39 C40 1.516(5)
C39 C50 1.540(6)
C39 C48 1.562(6)
C40 C45 1.406(6)
C40 C41 1.414(6)
C41 C42 1.379(5)
C42 C43 1.403(5)
C42 C51 1.465(7)
C43 C44 1.400(6)
C44 C45 1.380(6)
C45 C46 1.514(6)
C46 C47 1.512(6)
C47 C48 1.545(5)
C49 O3 1.206(5)
C51 N3 1.139(5)
C52 C53 1.542(6)
C52 C65 1.543(6)
C52 C66 1.554(7)
C53 C54 1.522(6)
C54 C55 1.554(5)
C55 C56 1.555(6)
C56 C57 1.521(5)
C56 C67 1.539(5)
C56 C65 1.544(5)
C57 C58 1.406(5)
C57 C62 1.412(5)
C58 C59 1.390(5)
C59 C60 1.397(6)
C59 C68 1.458(6)
C60 C61 1.386(6)
C61 C62 1.401(5)
C62 C63 1.507(6)
C63 C64 1.511(6)
C64 C65 1.540(6)
C66 O4 1.140(6)
C68 N4 1.138(5)
